data_4318644
loop_
_publ_author_name
'Barton H. Hamilton'
'Kathryn A. Kelly'
'Todd A. Wagler'
'Matthew P. Espe'
'Christopher J. Ziegler'

_publ_section_title
;
 Construction of a Functional Layered Solid Using the
 Tetrakis(imidazolyl)borate Coordinating Anion
;
_journal_name_full 'Inorganic Chemistry'
_journal_page_first 4984
_journal_page_last 4986
_journal_paper_doi 10.1021/ic025796c
_journal_volume 41
_journal_year 2002
_chemical_formula_sum 'C12 H14.65 B N9 O4.32 Pb'
_chemical_formula_weight 572.18
_chemical_name_common 'Lead tetrakis(imidazolyl)borate nitrate'
_chemical_name_systematic
; 
 ? 
;
_space_group_IT_number 2
_symmetry_cell_setting monoclinic
_symmetry_space_group_name_Hall '-P 1'
_symmetry_space_group_name_H-M 'P -1'
_atom_sites_solution_hydrogens geom
_atom_sites_solution_primary direct
_atom_sites_solution_secondary difmap
_audit_creation_method SHELXL-97
_cell_angle_alpha 74.6840(10)
_cell_angle_beta 79.2840(10)
_cell_angle_gamma 67.0120(10)
_cell_formula_units_Z 2
_cell_length_a 8.5337(8)
_cell_length_b 10.7463(9)
_cell_length_c 11.2476(10)
_cell_measurement_reflns_used 9837
_cell_measurement_temperature 100(2)
_cell_measurement_theta_max 33.07
_cell_measurement_theta_min 1.89
_cell_volume 911.84(14)
_computing_cell_refinement 'Bruker SMART'
_computing_data_collection 'Bruker SMART'
_computing_data_reduction 'Bruker SAINT'
_computing_molecular_graphics 'Bruker SHELXTL'
_computing_publication_material 'Bruker SHELXTL'
_computing_structure_refinement 'SHELXL-97 (Sheldrick, 1997)'
_computing_structure_solution 'SHELXS-97 (Sheldrick, 1990)'
_diffrn_ambient_temperature 100(2)
_diffrn_measured_fraction_theta_full 0.867
_diffrn_measured_fraction_theta_max 0.867
_diffrn_measurement_device_type 'CCD area detector'
_diffrn_measurement_method 'phi and omega scans'
_diffrn_radiation_monochromator graphite
_diffrn_radiation_source 'fine-focus sealed tube'
_diffrn_radiation_type MoK\a
_diffrn_radiation_wavelength 0.71073
_diffrn_reflns_av_R_equivalents 0.0270
_diffrn_reflns_av_sigmaI/netI 0.0504
_diffrn_reflns_limit_h_max 12
_diffrn_reflns_limit_h_min -12
_diffrn_reflns_limit_k_max 15
_diffrn_reflns_limit_k_min -16
_diffrn_reflns_limit_l_max 15
_diffrn_reflns_limit_l_min -16
_diffrn_reflns_number 9837
_diffrn_reflns_theta_full 33.07
_diffrn_reflns_theta_max 33.07
_diffrn_reflns_theta_min 1.89
_exptl_absorpt_coefficient_mu 9.293
_exptl_absorpt_correction_type SADABS
_exptl_crystal_colour colorless
_exptl_crystal_density_diffrn 2.084
_exptl_crystal_density_meas 0
_exptl_crystal_density_method 'not measured'
_exptl_crystal_description plate
_exptl_crystal_F_000 542
_exptl_crystal_size_max 0.22
_exptl_crystal_size_mid 0.18
_exptl_crystal_size_min 0.02
_refine_diff_density_max 2.690
_refine_diff_density_min -1.682
_refine_diff_density_rms 0.183
_refine_ls_extinction_method none
_refine_ls_goodness_of_fit_ref 1.075
_refine_ls_hydrogen_treatment mixed
_refine_ls_matrix_type full
_refine_ls_number_parameters 275
_refine_ls_number_reflns 5991
_refine_ls_number_restraints 17
_refine_ls_restrained_S_all 1.074
_refine_ls_R_factor_all 0.0371
_refine_ls_R_factor_gt 0.0316
_refine_ls_shift/su_max 0.001
_refine_ls_shift/su_mean 0.000
_refine_ls_structure_factor_coef Fsqd
_refine_ls_weighting_details 'calc w=1/[\s^2^(Fo^2^)+(0.0300P)^2^+0.0000P] where P=(Fo^2^+2Fc^2^)/3'
_refine_ls_weighting_scheme calc
_refine_ls_wR_factor_gt 0.0702
_refine_ls_wR_factor_ref 0.0721
_reflns_number_gt 5391
_reflns_number_total 5991
_reflns_threshold_expression >2sigma(I)
_cod_data_source_file ic025796c_s1.cif
_cod_data_source_block PbBIm4
_cod_database_code 4318644

loop_
_symmetry_equiv_pos_as_xyz
'x, y, z'
'-x, -y, -z'

loop_
_atom_site_label
_atom_site_type_symbol
_atom_site_fract_x
_atom_site_fract_y
_atom_site_fract_z
_atom_site_U_iso_or_equiv
_atom_site_adp_type
_atom_site_occupancy
_atom_site_symmetry_multiplicity
_atom_site_calc_flag
_atom_site_refinement_flags
_atom_site_disorder_assembly
_atom_site_disorder_group
Pb1 Pb 0.076466(16) 0.825392(14) -0.339924(12) 0.01724(4) Uani 1 1 d . . .
B1 B 0.2598(5) 0.5901(4) 0.1926(4) 0.0164(7) Uani 1 1 d . A .
N1 N 0.1423(4) 0.6591(3) 0.2973(3) 0.0169(6) Uani 1 1 d . . .
C1 C -0.0305(5) 0.7368(4) 0.2969(4) 0.0221(7) Uani 1 1 d . . .
H1 H -0.0988 0.7611 0.2307 0.034(14) Uiso 1 1 calc R . .
C2 C -0.0842(5) 0.7719(4) 0.4092(4) 0.0231(8) Uani 1 1 d . . .
H2 H -0.1982 0.8252 0.4345 0.015(11) Uiso 1 1 calc R . .
N2 N 0.0518(4) 0.7186(3) 0.4810(3) 0.0197(6) Uani 1 1 d . . .
C3 C 0.1839(5) 0.6521(4) 0.4103(3) 0.0190(7) Uani 1 1 d . . .
H3 H 0.2960 0.6044 0.4359 0.014(10) Uiso 1 1 calc R . .
N3 N 0.2188(4) 0.6945(3) 0.0679(3) 0.0187(6) Uani 1 1 d D . .
C4 C 0.188(6) 0.8322(17) 0.053(3) 0.046(3) Uani 0.25(4) 1 d PD A 1
H4 H 0.2037 0.8776 0.1094 0.056 Uiso 0.25(4) 1 calc PR A 1
C5 C 0.132(5) 0.888(3) -0.059(3) 0.034(2) Uani 0.25(4) 1 d PD A 1
H5 H 0.1007 0.9842 -0.0952 0.041 Uiso 0.25(4) 1 calc PR A 1
C6 C 0.178(5) 0.677(2) -0.0346(19) 0.029(2) Uani 0.25(4) 1 d PD A 1
H6 H 0.1874 0.5901 -0.0469 0.035 Uiso 0.25(4) 1 calc PR A 1
C4' C 0.246(2) 0.8187(9) 0.0267(12) 0.046(3) Uani 0.75(4) 1 d PD A 2
H4' H 0.2982 0.8544 0.0701 0.056 Uiso 0.75(4) 1 calc PR A 2
C5' C 0.185(2) 0.8808(9) -0.0851(12) 0.034(2) Uani 0.75(4) 1 d PD A 2
H5' H 0.1853 0.9681 -0.1327 0.041 Uiso 0.75(4) 1 calc PR A 2
C6' C 0.1453(18) 0.6853(9) -0.0243(7) 0.029(2) Uani 0.75(4) 1 d PD A 2
H6' H 0.1133 0.6097 -0.0231 0.035 Uiso 0.75(4) 1 calc PR A 2
N4 N 0.1231(5) 0.7962(4) -0.1176(3) 0.0270(7) Uani 1 1 d D . .
N5 N 0.2271(4) 0.4596(3) 0.1904(3) 0.0189(6) Uani 1 1 d . . .
C7 C 0.2976(6) 0.3747(5) 0.1054(4) 0.0309(10) Uani 1 1 d . A .
H7 H 0.3810 0.3840 0.0383 0.042(16) Uiso 1 1 calc R . .
C8 C 0.2268(6) 0.2761(5) 0.1348(4) 0.0274(9) Uani 1 1 d . . .
H8 H 0.2516 0.2049 0.0913 0.058(19) Uiso 1 1 calc R A .
N6 N 0.1124(4) 0.2965(3) 0.2387(3) 0.0196(6) Uani 1 1 d . . .
C9 C 0.1186(4) 0.4059(4) 0.2694(3) 0.0179(6) Uani 1 1 d . A .
H9 H 0.0539 0.4421 0.3391 0.020(11) Uiso 1 1 calc R . .
N7 N 0.4471(4) 0.5462(3) 0.2195(3) 0.0150(5) Uani 1 1 d . . .
C10 C 0.5334(5) 0.6282(5) 0.2265(5) 0.0304(9) Uani 1 1 d . A .
H10 H 0.4947 0.7263 0.2030 0.041(16) Uiso 1 1 calc R . .
C11 C 0.6830(5) 0.5439(5) 0.2728(5) 0.0307(9) Uani 1 1 d . . .
H11 H 0.7677 0.5737 0.2872 0.020(11) Uiso 1 1 calc R A .
N8 N 0.6947(4) 0.4093(4) 0.2960(3) 0.0246(7) Uani 1 1 d . . .
C12 C 0.5502(5) 0.4152(4) 0.2645(4) 0.0251(8) Uani 1 1 d . A .
H12 H 0.5216 0.3362 0.2727 0.042(16) Uiso 1 1 calc R . .
N9 N 0.6804(5) 1.0351(4) -0.3188(4) 0.0319(8) Uani 1 1 d . . .
O1 O 0.7753(4) 1.0274(3) -0.2428(3) 0.0343(7) Uani 1 1 d . . .
O2 O 0.5214(5) 1.0729(4) -0.2926(5) 0.0518(11) Uani 1 1 d . . .
O3 O 0.7481(4) 1.0011(4) -0.4203(3) 0.0362(8) Uani 1 1 d . . .
O4 O 0.369(2) 1.078(2) -0.0691(18) 0.091(8) Uani 0.323(15) 1 d P . .
H4A H 0.4444 1.0085 -0.0291 0.110 Uiso 0.323(15) 1 d PR . .
H4B H 0.3647 1.0864 -0.1458 0.110 Uiso 0.323(15) 1 d PR . .
O5 O 0.4185(5) 0.8823(4) -0.3662(4) 0.0520(11) Uani 1 1 d . . .
H5A H 0.3963 0.9215 -0.4405 0.14(4) Uiso 1 1 d R . .
H5B H 0.4409 0.9437 -0.3455 0.06(2) Uiso 1 1 d R . .

loop_
_atom_site_aniso_label
_atom_site_aniso_U_11
_atom_site_aniso_U_22
_atom_site_aniso_U_33
_atom_site_aniso_U_23
_atom_site_aniso_U_13
_atom_site_aniso_U_12
Pb1 0.01896(6) 0.02037(7) 0.01326(6) -0.00169(4) -0.00425(4) -0.00800(5)
B1 0.0146(15) 0.0207(19) 0.0141(17) -0.0032(13) -0.0035(13) -0.0059(14)
N1 0.0164(12) 0.0203(15) 0.0143(13) -0.0041(10) -0.0040(10) -0.0055(11)
C1 0.0190(15) 0.0265(19) 0.0206(18) -0.0095(14) -0.0056(13) -0.0034(14)
C2 0.0178(15) 0.029(2) 0.0245(19) -0.0110(15) -0.0012(13) -0.0070(14)
N2 0.0212(14) 0.0231(16) 0.0160(14) -0.0083(11) 0.0004(11) -0.0075(12)
C3 0.0185(15) 0.0239(18) 0.0133(15) -0.0061(12) -0.0033(12) -0.0041(13)
N3 0.0237(14) 0.0216(15) 0.0123(13) -0.0041(11) -0.0041(11) -0.0083(12)
C4 0.105(10) 0.021(3) 0.023(5) -0.003(3) -0.033(5) -0.022(4)
C5 0.067(7) 0.017(2) 0.018(4) -0.002(2) -0.015(4) -0.011(4)
C6 0.036(5) 0.045(3) 0.017(2) 0.0034(19) -0.008(3) -0.030(3)
C4' 0.105(10) 0.021(3) 0.023(5) -0.003(3) -0.033(5) -0.022(4)
C5' 0.067(7) 0.017(2) 0.018(4) -0.002(2) -0.015(4) -0.011(4)
C6' 0.036(5) 0.045(3) 0.017(2) 0.0034(19) -0.008(3) -0.030(3)
N4 0.0319(17) 0.035(2) 0.0169(15) 0.0005(13) -0.0090(13) -0.0159(15)
N5 0.0183(13) 0.0236(15) 0.0175(14) -0.0081(11) 0.0005(11) -0.0089(12)
C7 0.036(2) 0.040(2) 0.029(2) -0.0195(18) 0.0136(17) -0.025(2)
C8 0.033(2) 0.035(2) 0.024(2) -0.0157(17) 0.0060(16) -0.0203(18)
N6 0.0210(14) 0.0235(16) 0.0184(15) -0.0069(12) 0.0018(11) -0.0123(12)
C9 0.0202(15) 0.0209(17) 0.0144(15) -0.0057(12) -0.0007(12) -0.0085(13)
N7 0.0166(12) 0.0171(14) 0.0118(12) -0.0042(10) -0.0019(10) -0.0056(11)
C10 0.0204(17) 0.0204(19) 0.054(3) -0.0118(18) -0.0078(17) -0.0066(15)
C11 0.0198(17) 0.028(2) 0.051(3) -0.0176(19) -0.0088(17) -0.0069(16)
N8 0.0199(14) 0.0257(17) 0.0269(17) -0.0024(13) -0.0054(12) -0.0075(13)
C12 0.0211(16) 0.0181(18) 0.035(2) 0.0008(15) -0.0091(15) -0.0074(14)
N9 0.0312(18) 0.0263(18) 0.043(2) -0.0186(16) -0.0064(16) -0.0071(15)
O1 0.0451(18) 0.0347(18) 0.0330(17) -0.0182(14) -0.0055(14) -0.0168(15)
O2 0.0303(17) 0.045(2) 0.087(3) -0.038(2) 0.0043(19) -0.0107(16)
O3 0.0379(17) 0.0390(19) 0.0341(18) -0.0169(14) -0.0162(14) -0.0046(14)
O4 0.102(15) 0.111(16) 0.095(15) -0.055(12) 0.040(11) -0.075(13)
O5 0.071(3) 0.034(2) 0.061(3) 0.0158(18) -0.039(2) -0.032(2)

loop_
_atom_type_symbol
_atom_type_description
_atom_type_scat_dispersion_real
_atom_type_scat_dispersion_imag
_atom_type_scat_source
C C 0.0033 0.0016 'International Tables Vol C Tables 4.2.6.8 and 6.1.1.4'
H H 0.0000 0.0000 'International Tables Vol C Tables 4.2.6.8 and 6.1.1.4'
B B 0.0013 0.0007 'International Tables Vol C Tables 4.2.6.8 and 6.1.1.4'
N N 0.0061 0.0033 'International Tables Vol C Tables 4.2.6.8 and 6.1.1.4'
O O 0.0106 0.0060 'International Tables Vol C Tables 4.2.6.8 and 6.1.1.4'
Pb Pb -3.3944 10.1111 'International Tables Vol C Tables 4.2.6.8 and 6.1.1.4'

loop_
_geom_angle_atom_site_label_1
_geom_angle_atom_site_label_2
_geom_angle_atom_site_label_3
_geom_angle
_geom_angle_site_symmetry_1
_geom_angle_site_symmetry_3
_geom_angle_publ_flag
N6 Pb1 N8 83.86(11) 2_565 2_665 ?
N6 Pb1 N4 80.66(12) 2_565 . ?
N8 Pb1 N4 77.09(12) 2_665 . ?
N6 Pb1 N2 78.30(10) 2_565 1_554 ?
N8 Pb1 N2 79.03(11) 2_665 1_554 ?
N4 Pb1 N2 149.58(11) . 1_554 ?
N5 B1 N7 108.3(3) . . ?
N5 B1 N1 110.2(3) . . ?
N7 B1 N1 108.1(3) . . ?
N5 B1 N3 109.3(3) . . ?
N7 B1 N3 112.7(3) . . ?
N1 B1 N3 108.3(3) . . ?
C3 N1 C1 105.5(3) . . ?
C3 N1 B1 127.8(3) . . ?
C1 N1 B1 126.7(3) . . ?
C2 C1 N1 107.1(3) . . ?
C1 C2 N2 109.8(3) . . ?
C3 N2 C2 104.7(3) . . ?
C3 N2 Pb1 124.2(3) . 1_556 ?
C2 N2 Pb1 124.9(2) . 1_556 ?
N2 C3 N1 112.9(3) . . ?
C6 N3 C6' 12(2) . . ?
C6 N3 C4 107.5(15) . . ?
C6' N3 C4 105.4(13) . . ?
C6 N3 C4' 102.3(9) . . ?
C6' N3 C4' 104.6(5) . . ?
C4 N3 C4' 21.4(15) . . ?
C6 N3 B1 128.6(8) . . ?
C6' N3 B1 127.2(4) . . ?
C4 N3 B1 123.0(13) . . ?
C4' N3 B1 128.2(5) . . ?
C5 C4 N3 104(2) . . ?
C4 C5 N4 114(2) . . ?
N4 C6 N3 112.1(15) . . ?
C5' C4' N3 109.1(7) . . ?
C4' C5' N4 108.0(7) . . ?
N4 C6' N3 111.6(6) . . ?
C6' N4 C6 12(2) . . ?
C6' N4 C5 100.6(13) . . ?
C6 N4 C5 102.3(15) . . ?
C6' N4 C5' 106.7(6) . . ?
C6 N4 C5' 104.2(10) . . ?
C5 N4 C5' 20.3(13) . . ?
C6' N4 Pb1 129.7(4) . . ?
C6 N4 Pb1 126.9(9) . . ?
C5 N4 Pb1 129.7(13) . . ?
C5' N4 Pb1 120.7(5) . . ?
C9 N5 C7 105.2(3) . . ?
C9 N5 B1 126.9(3) . . ?
C7 N5 B1 127.9(3) . . ?
C8 C7 N5 108.2(3) . . ?
C7 C8 N6 108.6(4) . . ?
C9 N6 C8 105.7(3) . . ?
C9 N6 Pb1 125.4(2) . 2_565 ?
C8 N6 Pb1 128.8(3) . 2_565 ?
N6 C9 N5 112.4(3) . . ?
C12 N7 C10 105.0(3) . . ?
C12 N7 B1 125.3(3) . . ?
C10 N7 B1 128.6(3) . . ?
C11 C10 N7 107.4(4) . . ?
C10 C11 N8 109.9(4) . . ?
C12 N8 C11 105.0(3) . . ?
C12 N8 Pb1 116.6(3) . 2_665 ?
C11 N8 Pb1 137.2(3) . 2_665 ?
N8 C12 N7 112.7(4) . . ?
O1 N9 O2 120.4(4) . . ?
O1 N9 O3 118.5(4) . . ?
O2 N9 O3 121.1(4) . . ?

loop_
_geom_bond_atom_site_label_1
_geom_bond_atom_site_label_2
_geom_bond_distance
_geom_bond_site_symmetry_2
_geom_bond_publ_flag
Pb1 N6 2.406(3) 2_565 ?
Pb1 N8 2.505(3) 2_665 ?
Pb1 N4 2.523(4) . ?
Pb1 N2 2.643(3) 1_554 ?
B1 N5 1.539(5) . ?
B1 N7 1.544(5) . ?
B1 N1 1.544(5) . ?
B1 N3 1.546(5) . ?
N1 C3 1.357(5) . ?
N1 C1 1.382(5) . ?
C1 C2 1.359(5) . ?
C2 N2 1.383(5) . ?
N2 C3 1.324(4) . ?
N2 Pb1 2.643(3) 1_556 ?
N3 C6 1.342(15) . ?
N3 C6' 1.350(7) . ?
N3 C4 1.368(15) . ?
N3 C4' 1.386(8) . ?
C4 C5 1.338(17) . ?
C5 N4 1.353(15) . ?
C6 N4 1.340(15) . ?
C4' C5' 1.350(8) . ?
C5' N4 1.365(8) . ?
C6' N4 1.340(7) . ?
N5 C9 1.350(4) . ?
N5 C7 1.388(5) . ?
C7 C8 1.355(6) . ?
C8 N6 1.382(5) . ?
N6 C9 1.332(5) . ?
N6 Pb1 2.406(3) 2_565 ?
N7 C12 1.354(5) . ?
N7 C10 1.376(5) . ?
C10 C11 1.348(6) . ?
C11 N8 1.367(6) . ?
N8 C12 1.319(5) . ?
N8 Pb1 2.505(3) 2_665 ?
N9 O1 1.251(5) . ?
N9 O2 1.256(5) . ?
N9 O3 1.257(5) . ?

loop_
_geom_torsion_atom_site_label_1
_geom_torsion_atom_site_label_2
_geom_torsion_atom_site_label_3
_geom_torsion_atom_site_label_4
_geom_torsion
_geom_torsion_site_symmetry_1
_geom_torsion_site_symmetry_2
_geom_torsion_site_symmetry_3
_geom_torsion_site_symmetry_4
_geom_torsion_publ_flag
N5 B1 N1 C3 101.4(4) . . . . ?
N7 B1 N1 C3 -16.8(5) . . . . ?
N3 B1 N1 C3 -139.2(4) . . . . ?
N5 B1 N1 C1 -75.6(4) . . . . ?
N7 B1 N1 C1 166.2(3) . . . . ?
N3 B1 N1 C1 43.8(5) . . . . ?
C3 N1 C1 C2 -0.3(4) . . . . ?
B1 N1 C1 C2 177.3(3) . . . . ?
N1 C1 C2 N2 0.4(5) . . . . ?
C1 C2 N2 C3 -0.3(5) . . . . ?
C1 C2 N2 Pb1 153.0(3) . . . 1_556 ?
C2 N2 C3 N1 0.1(4) . . . . ?
Pb1 N2 C3 N1 -153.4(3) 1_556 . . . ?
C1 N1 C3 N2 0.1(4) . . . . ?
B1 N1 C3 N2 -177.4(3) . . . . ?
N5 B1 N3 C6 -7(2) . . . . ?
N7 B1 N3 C6 114(2) . . . . ?
N1 B1 N3 C6 -127(2) . . . . ?
N5 B1 N3 C6' 8.0(9) . . . . ?
N7 B1 N3 C6' 128.4(8) . . . . ?
N1 B1 N3 C6' -112.0(9) . . . . ?
N5 B1 N3 C4 161(2) . . . . ?
N7 B1 N3 C4 -79(2) . . . . ?
N1 B1 N3 C4 41(2) . . . . ?
N5 B1 N3 C4' -173.4(11) . . . . ?
N7 B1 N3 C4' -53.0(12) . . . . ?
N1 B1 N3 C4' 66.6(11) . . . . ?
C6 N3 C4 C5 -0.4(19) . . . . ?
C6' N3 C4 C5 -12.3(18) . . . . ?
C4' N3 C4 C5 78(4) . . . . ?
B1 N3 C4 C5 -170.3(12) . . . . ?
N3 C4 C5 N4 0(2) . . . . ?
C6' N3 C6 N4 82(5) . . . . ?
C4 N3 C6 N4 0(3) . . . . ?
C4' N3 C6 N4 -21(3) . . . . ?
B1 N3 C6 N4 169.5(13) . . . . ?
C6 N3 C4' C5' 13.2(19) . . . . ?
C6' N3 C4' C5' 1.5(8) . . . . ?
C4 N3 C4' C5' -94(4) . . . . ?
B1 N3 C4' C5' -177.4(5) . . . . ?
N3 C4' C5' N4 -1.5(8) . . . . ?
C6 N3 C6' N4 -81(5) . . . . ?
C4 N3 C6' N4 21.1(17) . . . . ?
C4' N3 C6' N4 -1.0(8) . . . . ?
B1 N3 C6' N4 177.9(5) . . . . ?
N3 C6' N4 C6 80(5) . . . . ?
N3 C6' N4 C5 -19.8(15) . . . . ?
N3 C6' N4 C5' 0.1(9) . . . . ?
N3 C6' N4 Pb1 160.4(5) . . . . ?
N3 C6 N4 C6' -83(5) . . . . ?
N3 C6 N4 C5 0(3) . . . . ?
N3 C6 N4 C5' 21(3) . . . . ?
N3 C6 N4 Pb1 168.7(14) . . . . ?
C4 C5 N4 C6' 11.7(17) . . . . ?
C4 C5 N4 C6 0(3) . . . . ?
C4 C5 N4 C5' -98(5) . . . . ?
C4 C5 N4 Pb1 -168.6(13) . . . . ?
C4' C5' N4 C6' 0.8(8) . . . . ?
C4' C5' N4 C6 -11.0(18) . . . . ?
C4' C5' N4 C5 76(4) . . . . ?
C4' C5' N4 Pb1 -161.6(5) . . . . ?
N6 Pb1 N4 C6' 43.6(8) 2_565 . . . ?
N8 Pb1 N4 C6' -42.2(8) 2_665 . . . ?
N2 Pb1 N4 C6' -3.1(9) 1_554 . . . ?
N6 Pb1 N4 C6 58(2) 2_565 . . . ?
N8 Pb1 N4 C6 -28(2) 2_665 . . . ?
N2 Pb1 N4 C6 11(2) 1_554 . . . ?
N6 Pb1 N4 C5 -136(2) 2_565 . . . ?
N8 Pb1 N4 C5 138(2) 2_665 . . . ?
N2 Pb1 N4 C5 177(2) 1_554 . . . ?
N6 Pb1 N4 C5' -158.5(9) 2_565 . . . ?
N8 Pb1 N4 C5' 115.7(9) 2_665 . . . ?
N2 Pb1 N4 C5' 154.8(8) 1_554 . . . ?
N7 B1 N5 C9 115.5(4) . . . . ?
N1 B1 N5 C9 -2.6(5) . . . . ?
N3 B1 N5 C9 -121.5(4) . . . . ?
N7 B1 N5 C7 -66.8(5) . . . . ?
N1 B1 N5 C7 175.1(4) . . . . ?
N3 B1 N5 C7 56.2(5) . . . . ?
C9 N5 C7 C8 1.3(5) . . . . ?
B1 N5 C7 C8 -176.8(4) . . . . ?
N5 C7 C8 N6 -0.5(5) . . . . ?
C7 C8 N6 C9 -0.5(5) . . . . ?
C7 C8 N6 Pb1 175.7(3) . . . 2_565 ?
C8 N6 C9 N5 1.3(5) . . . . ?
Pb1 N6 C9 N5 -175.0(2) 2_565 . . . ?
C7 N5 C9 N6 -1.6(5) . . . . ?
B1 N5 C9 N6 176.5(3) . . . . ?
N5 B1 N7 C12 -15.5(5) . . . . ?
N1 B1 N7 C12 103.8(4) . . . . ?
N3 B1 N7 C12 -136.5(4) . . . . ?
N5 B1 N7 C10 178.0(4) . . . . ?
N1 B1 N7 C10 -62.6(5) . . . . ?
N3 B1 N7 C10 57.0(5) . . . . ?
C12 N7 C10 C11 0.9(5) . . . . ?
B1 N7 C10 C11 169.5(4) . . . . ?
N7 C10 C11 N8 -0.1(6) . . . . ?
C10 C11 N8 C12 -0.8(5) . . . . ?
C10 C11 N8 Pb1 165.2(3) . . . 2_665 ?
C11 N8 C12 N7 1.5(5) . . . . ?
Pb1 N8 C12 N7 -168.0(3) 2_665 . . . ?
C10 N7 C12 N8 -1.5(5) . . . . ?
B1 N7 C12 N8 -170.6(3) . . . . ?
